data_7234205
loop_
_publ_author_name
'Mandari\'c, Mirna'
'Prugove\<cki, Biserka'
'Cvijanovi\'c, Danijela'
'Vukovi\'c, Jelena Parlov'
'Lovri\'c, Jasna'
'Sko\<cibu\<si\'c, Mirjana'
'Od\<zak, Renata'
'Cindri\'c, Marina'
'Vrdoljak, Vi\<snja'

_publ_section_title
;
 Vapour- and solvent-mediated crystalline transformations in Mo(vi)
 hydrazone complexes controlled by noncovalent interactions
;
_journal_issue 41
_journal_name_full CrystEngComm
_journal_page_first 6281
_journal_paper_doi 10.1039/C9CE01273G
_journal_volume 21
_journal_year 2019
_chemical_formula_sum 'C14 H11 Mo N3 O5'
_chemical_formula_weight 397.20
_space_group_crystal_system orthorhombic
_space_group_IT_number 61
_space_group_name_Hall '-P 2ac 2ab'
_space_group_name_H-M_alt 'P b c a'
_symmetry_space_group_name_Hall '-P 2ac 2ab'
_symmetry_space_group_name_H-M 'P b c a'
_atom_sites_solution_hydrogens geom
_audit_creation_method SHELXL-2017/1
_audit_update_record
;
2019-07-29 deposited with the CCDC.    2019-09-27 downloaded from the CCDC.
;
_cell_angle_alpha 90
_cell_angle_beta 90
_cell_angle_gamma 90
_cell_formula_units_Z 8
_cell_length_a 8.0702(3)
_cell_length_b 10.9452(4)
_cell_length_c 31.8143(12)
_cell_measurement_reflns_used 3226
_cell_measurement_temperature 150(2)
_cell_measurement_theta_max 32.0460
_cell_measurement_theta_min 4.4720
_cell_volume 2810.16(18)
_computing_cell_refinement
;
CrysAlisPro, Agilent Technologies,
Version 1.171.37.35 (release 13-08-2014 CrysAlis171 .NET)
(compiled Aug 13 2014,18:06:01)
;
_computing_data_collection
;
CrysAlisPro, Agilent Technologies,
Version 1.171.37.35 (release 13-08-2014 CrysAlis171 .NET)
(compiled Aug 13 2014,18:06:01)
;
_computing_data_reduction
;
CrysAlisPro, Agilent Technologies,
Version 1.171.37.35 (release 13-08-2014 CrysAlis171 .NET)
(compiled Aug 13 2014,18:06:01)
;
_computing_molecular_graphics 'MERCURY (C.F. Macrae et al , 2008)'
_computing_publication_material 'SHELXL-2017/1 (Sheldrick, 2017)'
_computing_structure_refinement 'SHELXL-2017/1 (Sheldrick, 2017)'
_computing_structure_solution 'SHELXS-2016/4 (Sheldrick, 2016)'
_diffrn_ambient_temperature 150(2)
_diffrn_measured_fraction_theta_full 0.994
_diffrn_measured_fraction_theta_max 0.995
_diffrn_measurement_device_type 'Xcalibur, Sapphire3'
_diffrn_measurement_method '\w scans'
_diffrn_radiation_type MoK\a
_diffrn_radiation_wavelength 0.71073
_diffrn_reflns_av_R_equivalents 0.0342
_diffrn_reflns_av_unetI/netI 0.0338
_diffrn_reflns_Laue_measured_fraction_full 0.994
_diffrn_reflns_Laue_measured_fraction_max 0.995
_diffrn_reflns_limit_h_max 8
_diffrn_reflns_limit_h_min -10
_diffrn_reflns_limit_k_max 12
_diffrn_reflns_limit_k_min -13
_diffrn_reflns_limit_l_max 40
_diffrn_reflns_limit_l_min -39
_diffrn_reflns_number 10923
_diffrn_reflns_point_group_measured_fraction_full 0.994
_diffrn_reflns_point_group_measured_fraction_max 0.995
_diffrn_reflns_theta_full 25.242
_diffrn_reflns_theta_max 27.000
_diffrn_reflns_theta_min 4.190
_exptl_absorpt_coefficient_mu 0.965
_exptl_absorpt_correction_T_max 1.00000
_exptl_absorpt_correction_T_min 0.90699
_exptl_absorpt_correction_type multi-scan
_exptl_absorpt_process_details
;
CrysAlisPro, Agilent Technologies,
Version 1.171.37.35 (release 13-08-2014 CrysAlis171 .NET)
(compiled Aug 13 2014,18:06:01)
Empirical absorption correction using spherical harmonics,
 implemented in SCALE3 ABSPACK scaling algorithm.
;
_exptl_crystal_colour yellow
_exptl_crystal_density_diffrn 1.878
_exptl_crystal_description prism
_exptl_crystal_F_000 1584
_exptl_crystal_size_max 0.360
_exptl_crystal_size_mid 0.290
_exptl_crystal_size_min 0.120
_refine_diff_density_max 0.479
_refine_diff_density_min -0.344
_refine_diff_density_rms 0.071
_refine_ls_extinction_method none
_refine_ls_goodness_of_fit_ref 1.060
_refine_ls_hydrogen_treatment constr
_refine_ls_matrix_type full
_refine_ls_number_parameters 208
_refine_ls_number_reflns 3048
_refine_ls_number_restraints 0
_refine_ls_restrained_S_all 1.060
_refine_ls_R_factor_all 0.0398
_refine_ls_R_factor_gt 0.0298
_refine_ls_shift/su_max 0.001
_refine_ls_shift/su_mean 0.000
_refine_ls_structure_factor_coef Fsqd
_refine_ls_weighting_details 'w=1/[\s^2^(Fo^2^)+(0.0309P)^2^+0.3212P] where P=(Fo^2^+2Fc^2^)/3'
_refine_ls_weighting_scheme calc
_refine_ls_wR_factor_gt 0.0671
_refine_ls_wR_factor_ref 0.0714
_reflns_Friedel_coverage 0.000
_reflns_number_gt 2522
_reflns_number_total 3048
_reflns_threshold_expression 'I > 2\s(I)'
_cod_data_source_file c9ce01273g2.cif
_cod_data_source_block shelx
_cod_depositor_comments 'Adding full bibliography for 7234205--7234213.cif.'
_cod_database_code 7234205
_shelx_shelxl_version_number 2017/1
_shelx_space_group_comment
;
The symmetry employed for this shelxl refinement is uniquely defined
by the following loop, which should always be used as a source of
symmetry information in preference to the above space-group names.
They are only intended as comments.
;

loop_
_space_group_symop_operation_xyz
'x, y, z'
'-x+1/2, -y, z+1/2'
'x+1/2, -y+1/2, -z'
'-x, y+1/2, -z+1/2'
'-x, -y, -z'
'x-1/2, y, -z-1/2'
'-x-1/2, y-1/2, z'
'x, -y-1/2, z-1/2'

loop_
_atom_site_label
_atom_site_type_symbol
_atom_site_fract_x
_atom_site_fract_y
_atom_site_fract_z
_atom_site_U_iso_or_equiv
_atom_site_adp_type
_atom_site_occupancy
_atom_site_site_symmetry_order
_atom_site_calc_flag
_atom_site_refinement_flags_posn
_atom_site_refinement_flags_adp
Mo1 Mo 0.83716(3) 0.22037(2) 0.13625(2) 0.02684(9) Uani 1 1 d . .
O3 O 0.9032(2) 0.36568(16) 0.10655(6) 0.0326(4) Uani 1 1 d . .
O5 O 1.1337(2) 0.65691(18) 0.01705(6) 0.0430(5) Uani 1 1 d . .
O1 O 0.6336(2) 0.2442(2) 0.14783(7) 0.0428(5) Uani 1 1 d . .
O2 O 0.8390(2) 0.11937(18) 0.09606(6) 0.0426(5) Uani 1 1 d . .
O4 O 0.8808(2) 0.10159(15) 0.18381(5) 0.0289(4) Uani 1 1 d . .
N3 N 1.1173(3) -0.14490(18) 0.30298(6) 0.0272(5) Uani 1 1 d . .
C4 C 1.0026(3) 0.0321(2) 0.27031(8) 0.0331(6) Uani 1 1 d . .
H4 H 0.943133 0.104491 0.273063 0.040 Uiso 1 1 calc R U
N1 N 1.1119(3) 0.20624(18) 0.14523(6) 0.0253(5) Uani 1 1 d . .
N2 N 1.1645(2) 0.1218(2) 0.17607(7) 0.0298(5) Uani 1 1 d . .
C8 C 1.2010(3) 0.3602(2) 0.09650(8) 0.0277(5) Uani 1 1 d . .
C7 C 1.1507(3) -0.1121(2) 0.22917(8) 0.0329(6) Uani 1 1 d . .
H7 H 1.192939 -0.139432 0.203653 0.040 Uiso 1 1 calc R U
C3 C 1.0611(3) -0.0038(2) 0.23135(8) 0.0262(5) Uani 1 1 d . .
C11 C 1.1639(3) 0.5598(2) 0.04239(8) 0.0326(6) Uani 1 1 d . .
C12 C 1.0255(3) 0.5087(2) 0.06158(8) 0.0321(6) Uani 1 1 d . .
H12 H 0.921117 0.541672 0.056523 0.039 Uiso 1 1 calc R U
C9 C 1.3383(3) 0.4159(3) 0.07730(9) 0.0363(6) Uani 1 1 d . .
H9 H 1.443690 0.385920 0.083060 0.044 Uiso 1 1 calc R U
C6 C 1.1757(3) -0.1780(2) 0.26528(8) 0.0313(6) Uani 1 1 d . .
H6 H 1.236779 -0.249829 0.263471 0.038 Uiso 1 1 calc R U
C1 C 1.2301(3) 0.2631(2) 0.12553(8) 0.0288(6) Uani 1 1 d . .
H1 H 1.338890 0.239420 0.130602 0.035 Uiso 1 1 calc R U
C5 C 1.0326(3) -0.0394(2) 0.30483(8) 0.0307(6) Uani 1 1 d . .
H5 H 0.992526 -0.013672 0.330762 0.037 Uiso 1 1 calc R U
C2 C 1.0352(3) 0.0760(2) 0.19402(8) 0.0271(5) Uani 1 1 d . .
C13 C 1.0416(3) 0.4096(2) 0.08807(7) 0.0269(5) Uani 1 1 d . .
C10 C 1.3221(3) 0.5132(3) 0.05028(9) 0.0379(7) Uani 1 1 d . .
H10 H 1.414754 0.547397 0.037483 0.046 Uiso 1 1 calc R U
C14 C 1.2693(4) 0.7095(3) -0.00606(10) 0.0524(8) Uani 1 1 d . .
H14A H 1.229718 0.776953 -0.022524 0.079 Uiso 1 1 calc R U
H14B H 1.352381 0.737732 0.013223 0.079 Uiso 1 1 calc R U
H14C H 1.316312 0.648848 -0.024318 0.079 Uiso 1 1 calc R U

loop_
_atom_site_aniso_label
_atom_site_aniso_U_11
_atom_site_aniso_U_22
_atom_site_aniso_U_33
_atom_site_aniso_U_23
_atom_site_aniso_U_13
_atom_site_aniso_U_12
Mo1 0.01760(13) 0.03527(15) 0.02766(14) 0.00130(9) -0.00288(9) -0.00293(9)
O3 0.0190(9) 0.0431(10) 0.0357(10) 0.0103(8) -0.0003(8) 0.0014(8)
O5 0.0414(12) 0.0437(11) 0.0441(12) 0.0163(9) 0.0005(10) -0.0045(9)
O1 0.0206(10) 0.0578(12) 0.0501(12) 0.0074(10) -0.0023(9) -0.0011(9)
O2 0.0413(12) 0.0499(12) 0.0365(11) -0.0070(9) -0.0093(9) -0.0039(9)
O4 0.0218(9) 0.0326(9) 0.0322(10) 0.0021(7) -0.0010(8) -0.0033(8)
N3 0.0239(11) 0.0299(11) 0.0279(11) -0.0005(9) 0.0019(9) -0.0011(9)
C4 0.0318(15) 0.0308(13) 0.0367(15) 0.0006(11) 0.0050(12) 0.0064(12)
N1 0.0207(11) 0.0324(11) 0.0229(10) 0.0012(8) -0.0005(9) -0.0008(9)
N2 0.0219(11) 0.0383(12) 0.0291(11) 0.0089(9) -0.0021(9) 0.0015(9)
C8 0.0227(13) 0.0375(14) 0.0231(12) 0.0006(10) 0.0010(10) -0.0008(11)
C7 0.0367(16) 0.0332(14) 0.0289(14) -0.0027(11) 0.0083(12) 0.0010(12)
C3 0.0203(12) 0.0296(13) 0.0289(13) 0.0013(10) 0.0005(11) -0.0038(11)
C11 0.0365(16) 0.0341(14) 0.0274(13) 0.0017(11) 0.0001(12) -0.0010(12)
C12 0.0273(15) 0.0373(14) 0.0318(14) 0.0012(11) -0.0022(11) 0.0011(12)
C9 0.0224(14) 0.0499(17) 0.0365(15) 0.0062(13) 0.0006(12) 0.0011(12)
C6 0.0320(15) 0.0279(13) 0.0339(14) 0.0010(11) 0.0072(12) 0.0024(11)
C1 0.0181(13) 0.0425(14) 0.0259(12) 0.0029(11) -0.0009(11) 0.0020(11)
C5 0.0347(15) 0.0317(13) 0.0258(13) -0.0009(10) 0.0050(12) 0.0012(12)
C2 0.0259(14) 0.0289(13) 0.0267(13) -0.0017(10) 0.0000(11) 0.0020(11)
C13 0.0244(13) 0.0333(13) 0.0229(12) -0.0024(10) -0.0003(11) -0.0025(11)
C10 0.0297(15) 0.0481(17) 0.0360(15) 0.0067(13) 0.0040(13) -0.0070(13)
C14 0.058(2) 0.0525(19) 0.0470(18) 0.0164(15) 0.0092(17) -0.0097(17)

loop_
_atom_type_symbol
_atom_type_description
_atom_type_scat_dispersion_real
_atom_type_scat_dispersion_imag
_atom_type_scat_source
C C 0.0033 0.0016 'International Tables Vol C Tables 4.2.6.8 and 6.1.1.4'
H H 0.0000 0.0000 'International Tables Vol C Tables 4.2.6.8 and 6.1.1.4'
N N 0.0061 0.0033 'International Tables Vol C Tables 4.2.6.8 and 6.1.1.4'
O O 0.0106 0.0060 'International Tables Vol C Tables 4.2.6.8 and 6.1.1.4'
Mo Mo -1.6832 0.6857 'International Tables Vol C Tables 4.2.6.8 and 6.1.1.4'

loop_
_geom_angle_atom_site_label_1
_geom_angle_atom_site_label_2
_geom_angle_atom_site_label_3
_geom_angle
_geom_angle_site_symmetry_3
O2 Mo1 O1 105.80(10) .
O2 Mo1 O3 99.59(9) .
O1 Mo1 O3 104.25(9) .
O2 Mo1 O4 98.27(9) .
O1 Mo1 O4 95.99(9) .
O3 Mo1 O4 148.08(7) .
O2 Mo1 N1 92.44(8) .
O1 Mo1 N1 159.56(9) .
O3 Mo1 N1 81.13(7) .
O4 Mo1 N1 71.86(7) .
O2 Mo1 N3 170.25(8) 4_755
O1 Mo1 N3 83.24(9) 4_755
O3 Mo1 N3 81.32(7) 4_755
O4 Mo1 N3 76.80(7) 4_755
N1 Mo1 N3 78.07(7) 4_755
C13 O3 Mo1 137.42(16) .
C11 O5 C14 118.7(2) .
C2 O4 Mo1 119.00(15) .
C6 N3 C5 116.8(2) .
C6 N3 Mo1 119.31(16) 4_745
C5 N3 Mo1 123.87(16) 4_745
C5 C4 C3 119.7(2) .
C5 C4 H4 120.2 .
C3 C4 H4 120.2 .
C1 N1 N2 115.3(2) .
C1 N1 Mo1 129.14(18) .
N2 N1 Mo1 115.51(15) .
C2 N2 N1 108.6(2) .
C9 C8 C13 117.8(2) .
C9 C8 C1 118.4(2) .
C13 C8 C1 123.7(2) .
C6 C7 C3 118.9(2) .
C6 C7 H7 120.6 .
C3 C7 H7 120.6 .
C4 C3 C7 117.7(2) .
C4 C3 C2 120.0(2) .
C7 C3 C2 122.2(2) .
O5 C11 C12 115.5(2) .
O5 C11 C10 123.9(2) .
C12 C11 C10 120.6(2) .
C13 C12 C11 120.5(2) .
C13 C12 H12 119.7 .
C11 C12 H12 119.7 .
C10 C9 C8 122.2(2) .
C10 C9 H9 118.9 .
C8 C9 H9 118.9 .
N3 C6 C7 123.8(2) .
N3 C6 H6 118.1 .
C7 C6 H6 118.1 .
N1 C1 C8 123.2(2) .
N1 C1 H1 118.4 .
C8 C1 H1 118.4 .
N3 C5 C4 123.1(2) .
N3 C5 H5 118.4 .
C4 C5 H5 118.4 .
N2 C2 O4 124.9(2) .
N2 C2 C3 117.9(2) .
O4 C2 C3 117.0(2) .
O3 C13 C12 117.9(2) .
O3 C13 C8 122.1(2) .
C12 C13 C8 120.0(2) .
C9 C10 C11 118.8(3) .
C9 C10 H10 120.6 .
C11 C10 H10 120.6 .
O5 C14 H14A 109.5 .
O5 C14 H14B 109.5 .
H14A C14 H14B 109.5 .
O5 C14 H14C 109.5 .
H14A C14 H14C 109.5 .
H14B C14 H14C 109.5 .

loop_
_geom_bond_atom_site_label_1
_geom_bond_atom_site_label_2
_geom_bond_distance
_geom_bond_site_symmetry_2
Mo1 O2 1.6905(19) .
Mo1 O1 1.703(2) .
Mo1 O3 1.9250(17) .
Mo1 O4 2.0257(17) .
Mo1 N1 2.241(2) .
Mo1 N3 2.459(2) 4_755
O3 C13 1.351(3) .
O5 C11 1.356(3) .
O5 C14 1.439(3) .
O4 C2 1.319(3) .
N3 C6 1.339(3) .
N3 C5 1.343(3) .
C4 C5 1.370(3) .
C4 C3 1.384(3) .
C4 H4 0.9300 .
N1 C1 1.300(3) .
N1 N2 1.413(3) .
N2 C2 1.290(3) .
C8 C9 1.404(4) .
C8 C13 1.421(3) .
C8 C1 1.427(3) .
C7 C6 1.371(4) .
C7 C3 1.390(3) .
C7 H7 0.9300 .
C3 C2 1.489(3) .
C11 C12 1.391(4) .
C11 C10 1.397(4) .
C12 C13 1.380(3) .
C12 H12 0.9300 .
C9 C10 1.375(4) .
C9 H9 0.9300 .
C6 H6 0.9300 .
C1 H1 0.9300 .
C5 H5 0.9300 .
C10 H10 0.9300 .
C14 H14A 0.9600 .
C14 H14B 0.9600 .
C14 H14C 0.9600 .

loop_
_geom_torsion_atom_site_label_1
_geom_torsion_atom_site_label_2
_geom_torsion_atom_site_label_3
_geom_torsion_atom_site_label_4
_geom_torsion
_geom_torsion_site_symmetry_1
C1 N1 N2 C2 177.6(2) .
Mo1 N1 N2 C2 -3.6(2) .
C5 C4 C3 C7 -0.7(4) .
C5 C4 C3 C2 -177.4(2) .
C6 C7 C3 C4 0.4(4) .
C6 C7 C3 C2 177.1(2) .
C14 O5 C11 C12 -175.9(2) .
C14 O5 C11 C10 5.5(4) .
O5 C11 C12 C13 -179.9(2) .
C10 C11 C12 C13 -1.3(4) .
C13 C8 C9 C10 -1.6(4) .
C1 C8 C9 C10 -177.3(3) .
C5 N3 C6 C7 -1.4(4) .
Mo1 N3 C6 C7 177.0(2) 4_745
C3 C7 C6 N3 0.7(4) .
N2 N1 C1 C8 -173.5(2) .
Mo1 N1 C1 C8 8.0(4) .
C9 C8 C1 N1 179.4(3) .
C13 C8 C1 N1 4.0(4) .
C6 N3 C5 C4 1.2(4) .
Mo1 N3 C5 C4 -177.2(2) 4_745
C3 C4 C5 N3 -0.1(4) .
N1 N2 C2 O4 2.2(3) .
N1 N2 C2 C3 -172.41(19) .
Mo1 O4 C2 N2 0.5(3) .
Mo1 O4 C2 C3 175.17(15) .
C4 C3 C2 N2 115.4(3) .
C7 C3 C2 N2 -61.2(3) .
C4 C3 C2 O4 -59.7(3) .
C7 C3 C2 O4 123.8(3) .
Mo1 O3 C13 C12 165.46(18) .
Mo1 O3 C13 C8 -17.2(4) .
C11 C12 C13 O3 178.5(2) .
C11 C12 C13 C8 1.1(4) .
C9 C8 C13 O3 -177.0(2) .
C1 C8 C13 O3 -1.5(4) .
C9 C8 C13 C12 0.3(4) .
C1 C8 C13 C12 175.8(2) .
C8 C9 C10 C11 1.4(4) .
O5 C11 C10 C9 178.6(3) .
C12 C11 C10 C9 0.1(4) .
